data_2230214
loop_
_publ_author_name
'Hu, Zhi-Nan'
'Yang, Hui-Bin'
'Luo, Huan'
'Li, Bin'

_publ_section_title
;
 3-Chloropyridin-2-amine
;
_journal_coeditor_code ZS2107
_journal_issue 5
_journal_name_full 'Acta Crystallographica Section E'
_journal_page_first o1138
_journal_paper_doi 10.1107/S1600536811013432
_journal_volume 67
_journal_year 2011
_chemical_formula_iupac 'C5 H5 Cl N2'
_chemical_formula_moiety 'C5 H5 Cl N2'
_chemical_formula_sum 'C5 H5 Cl N2'
_chemical_formula_weight 128.56
_chemical_name_systematic
;
3-Chloropyridin-2-amine
;
_space_group_IT_number 14
_symmetry_cell_setting monoclinic
_symmetry_space_group_name_Hall '-P 2ybc'
_symmetry_space_group_name_H-M 'P 1 21/c 1'
_atom_sites_solution_hydrogens geom
_atom_sites_solution_primary direct
_atom_sites_solution_secondary difmap
_audit_creation_method SHELXL-97
_cell_angle_alpha 90.00
_cell_angle_beta 90.581(12)
_cell_angle_gamma 90.00
_cell_formula_units_Z 4
_cell_length_a 11.149(8)
_cell_length_b 5.453(4)
_cell_length_c 9.844(7)
_cell_measurement_reflns_used 1473
_cell_measurement_temperature 296(2)
_cell_measurement_theta_max 27.19
_cell_measurement_theta_min 3.66
_cell_volume 598.4(7)
_computing_cell_refinement 'SAINT (Bruker, 2001)'
_computing_data_collection 'SMART (Bruker, 2001)'
_computing_data_reduction 'SAINT (Bruker, 2001)'
_computing_molecular_graphics 'SHELXTL (Sheldrick, 2008)'
_computing_publication_material 'SHELXTL (Sheldrick, 2008)'
_computing_structure_refinement 'SHELXL97 (Sheldrick, 2008)'
_computing_structure_solution 'SHELXS97 (Sheldrick, 2008)'
_diffrn_ambient_temperature 296(2)
_diffrn_measured_fraction_theta_full 0.995
_diffrn_measured_fraction_theta_max 0.995
_diffrn_measurement_device_type 'Bruker SMART CCD area-detector'
_diffrn_measurement_method '\f and \w'
_diffrn_radiation_monochromator graphite
_diffrn_radiation_source 'fine-focus sealed tube'
_diffrn_radiation_type MoK\a
_diffrn_radiation_wavelength 0.71073
_diffrn_reflns_av_R_equivalents 0.0477
_diffrn_reflns_av_sigmaI/netI 0.0457
_diffrn_reflns_limit_h_max 11
_diffrn_reflns_limit_h_min -13
_diffrn_reflns_limit_k_max 6
_diffrn_reflns_limit_k_min -6
_diffrn_reflns_limit_l_max 11
_diffrn_reflns_limit_l_min -8
_diffrn_reflns_number 2778
_diffrn_reflns_theta_full 25.01
_diffrn_reflns_theta_max 25.01
_diffrn_reflns_theta_min 1.83
_diffrn_standards_number 0
_exptl_absorpt_coefficient_mu 0.520
_exptl_absorpt_correction_T_max 0.8942
_exptl_absorpt_correction_T_min 0.8269
_exptl_absorpt_correction_type multi-scan
_exptl_absorpt_process_details '(SADABS; Bruker, 2001)'
_exptl_crystal_colour yellow
_exptl_crystal_density_diffrn 1.427
_exptl_crystal_density_method 'not measured'
_exptl_crystal_description block
_exptl_crystal_F_000 264
_exptl_crystal_size_max 0.38
_exptl_crystal_size_mid 0.32
_exptl_crystal_size_min 0.22
_refine_diff_density_max 0.568
_refine_diff_density_min -0.312
_refine_ls_extinction_method none
_refine_ls_goodness_of_fit_ref 1.052
_refine_ls_hydrogen_treatment constr
_refine_ls_matrix_type full
_refine_ls_number_parameters 73
_refine_ls_number_reflns 1057
_refine_ls_number_restraints 0
_refine_ls_restrained_S_all 1.052
_refine_ls_R_factor_all 0.0692
_refine_ls_R_factor_gt 0.0591
_refine_ls_shift/su_max 0.000
_refine_ls_shift/su_mean 0.000
_refine_ls_structure_factor_coef Fsqd
_refine_ls_weighting_details 'calc w=1/[\s^2^(Fo^2^)+(0.1147P)^2^+0.2179P] where P=(Fo^2^+2Fc^2^)/3'
_refine_ls_weighting_scheme calc
_refine_ls_wR_factor_gt 0.1604
_refine_ls_wR_factor_ref 0.1815
_reflns_number_gt 867
_reflns_number_total 1057
_reflns_threshold_expression I>2\s(I)
_cod_data_source_file zs2107.cif
_cod_data_source_block I
_cod_original_cell_volume 598.5(7)
_cod_original_sg_symbol_H-M 'P 21/c'
_cod_database_code 2230214
_cod_database_fobs_code 2230214

loop_
_symmetry_equiv_pos_as_xyz
'x, y, z'
'-x, y+1/2, -z+1/2'
'-x, -y, -z'
'x, -y-1/2, z-1/2'

loop_
_atom_site_type_symbol
_atom_site_label
_atom_site_fract_x
_atom_site_fract_y
_atom_site_fract_z
_atom_site_U_iso_or_equiv
_atom_site_adp_type
_atom_site_calc_flag
_atom_site_refinement_flags
_atom_site_occupancy
_atom_site_disorder_assembly
_atom_site_disorder_group
Cl Cl1 0.89884(8) 0.20978(18) 0.46576(10) 0.0821(5) Uani d . 1 . .
N N1 0.6085(2) 0.5920(5) 0.3676(2) 0.0597(7) Uani d . 1 . .
N N2 0.6357(3) 0.2720(5) 0.5172(3) 0.0716(8) Uani d . 1 . .
H H2A 0.5613 0.2836 0.5385 0.086 Uiso calc R 1 . .
H H2B 0.6804 0.1628 0.5553 0.086 Uiso calc R 1 . .
C C1 0.6825(2) 0.4252(5) 0.4237(3) 0.0505(7) Uani d . 1 . .
C C2 0.8035(2) 0.4167(5) 0.3855(3) 0.0535(7) Uani d . 1 . .
C C3 0.8465(3) 0.5728(6) 0.2897(3) 0.0635(8) Uani d . 1 . .
H H3 0.9266 0.5667 0.2645 0.076 Uiso calc R 1 . .
C C4 0.7692(3) 0.7404(7) 0.2306(3) 0.0725(10) Uani d . 1 . .
H H4 0.7955 0.8481 0.1640 0.087 Uiso calc R 1 . .
C C5 0.6520(3) 0.7431(6) 0.2735(4) 0.0698(9) Uani d . 1 . .
H H5 0.6000 0.8571 0.2345 0.084 Uiso calc R 1 . .

loop_
_atom_site_aniso_label
_atom_site_aniso_U_11
_atom_site_aniso_U_22
_atom_site_aniso_U_33
_atom_site_aniso_U_12
_atom_site_aniso_U_13
_atom_site_aniso_U_23
Cl1 0.0717(7) 0.0833(7) 0.0913(8) 0.0322(4) 0.0101(5) 0.0145(4)
N1 0.0545(13) 0.0566(14) 0.0681(15) 0.0068(11) 0.0018(10) 0.0047(11)
N2 0.0674(16) 0.0602(16) 0.088(2) 0.0131(12) 0.0194(14) 0.0196(13)
C1 0.0572(14) 0.0411(13) 0.0533(15) 0.0036(11) 0.0026(11) -0.0039(11)
C2 0.0558(15) 0.0510(15) 0.0537(15) 0.0099(11) 0.0019(11) -0.0057(12)
C3 0.0561(15) 0.076(2) 0.0583(17) -0.0019(14) 0.0070(13) 0.0002(14)
C4 0.077(2) 0.074(2) 0.067(2) -0.0049(15) 0.0047(17) 0.0178(15)
C5 0.073(2) 0.0617(19) 0.074(2) 0.0057(14) -0.0054(16) 0.0155(15)

loop_
_atom_type_symbol
_atom_type_description
_atom_type_scat_dispersion_real
_atom_type_scat_dispersion_imag
_atom_type_scat_source
C C 0.0033 0.0016 'International Tables Vol C Tables 4.2.6.8 and 6.1.1.4'
H H 0.0000 0.0000 'International Tables Vol C Tables 4.2.6.8 and 6.1.1.4'
N N 0.0061 0.0033 'International Tables Vol C Tables 4.2.6.8 and 6.1.1.4'
Cl Cl 0.1484 0.1585 'International Tables Vol C Tables 4.2.6.8 and 6.1.1.4'

loop_
_geom_angle_atom_site_label_1
_geom_angle_atom_site_label_2
_geom_angle_atom_site_label_3
_geom_angle_site_symmetry_1
_geom_angle_site_symmetry_3
_geom_angle
_geom_angle_publ_flag
C5 N1 C1 . . 118.5(3) ?
C1 N2 H2A . . 120.0 ?
C1 N2 H2B . . 120.0 ?
H2A N2 H2B . . 120.0 ?
N1 C1 N2 . . 117.3(3) ?
N1 C1 C2 . . 120.0(2) ?
N2 C1 C2 . . 122.7(2) ?
C3 C2 C1 . . 120.7(3) ?
C3 C2 Cl1 . . 120.2(2) ?
C1 C2 Cl1 . . 119.0(2) ?
C2 C3 C4 . . 118.9(3) ?
C2 C3 H3 . . 120.6 ?
C4 C3 H3 . . 120.6 ?
C5 C4 C3 . . 117.9(3) ?
C5 C4 H4 . . 121.0 ?
C3 C4 H4 . . 121.0 ?
N1 C5 C4 . . 124.0(3) ?
N1 C5 H5 . . 118.0 ?
C4 C5 H5 . . 118.0 ?

loop_
_geom_bond_atom_site_label_1
_geom_bond_atom_site_label_2
_geom_bond_site_symmetry_2
_geom_bond_distance
_geom_bond_publ_flag
Cl1 C2 . 1.735(3) ?
N1 C5 . 1.334(4) ?
N1 C1 . 1.344(4) ?
N2 C1 . 1.351(4) ?
N2 H2A . 0.8600 ?
N2 H2B . 0.8600 ?
C1 C2 . 1.405(4) ?
C2 C3 . 1.361(4) ?
C3 C4 . 1.380(4) ?
C3 H3 . 0.9300 ?
C4 C5 . 1.378(5) ?
C4 H4 . 0.9300 ?
C5 H5 . 0.9300 ?

loop_
_geom_hbond_atom_site_label_D
_geom_hbond_atom_site_label_H
_geom_hbond_atom_site_label_A
_geom_hbond_site_symmetry_A
_geom_hbond_distance_DH
_geom_hbond_distance_HA
_geom_hbond_distance_DA
_geom_hbond_angle_DHA
_geom_hbond_publ_flag
N2 H2A N1 3_666 0.86 2.22 3.051(5) 162 yes
N2 H2B Cl1 . 0.86 2.61 3.001(4) 109 no

loop_
_geom_torsion_atom_site_label_1
_geom_torsion_atom_site_label_2
_geom_torsion_atom_site_label_3
_geom_torsion_atom_site_label_4
_geom_torsion_site_symmetry_1
_geom_torsion_site_symmetry_2
_geom_torsion_site_symmetry_3
_geom_torsion_site_symmetry_4
_geom_torsion
_geom_torsion_publ_flag
C5 N1 C1 N2 . . . . -179.0(3) ?
C5 N1 C1 C2 . . . . 1.5(4) ?
N1 C1 C2 C3 . . . . -1.3(4) ?
N2 C1 C2 C3 . . . . 179.2(3) ?
N1 C1 C2 Cl1 . . . . 176.8(2) ?
N2 C1 C2 Cl1 . . . . -2.6(4) ?
C1 C2 C3 C4 . . . . 0.1(5) ?
Cl1 C2 C3 C4 . . . . -178.0(2) ?
C2 C3 C4 C5 . . . . 0.9(5) ?
C1 N1 C5 C4 . . . . -0.6(5) ?
C3 C4 C5 N1 . . . . -0.7(5) ?

loop_
_cod_related_entry_id
_cod_related_entry_database
_cod_related_entry_code
1 ChemSpider 604083
